data_4110690
loop_
_publ_author_name
'Zolt\'an A. G\'al'
'Oliver J. Rutt'
'Catherine F. Smura'
'Timothy P. Overton'
'Nicolas Barrier'
'Simon J. Clarke'
'Joke Hadermann'

_publ_section_title
;
 Structural Chemistry and Metamagnetism of an Homologous Series of Layered
 Manganese Oxysulfides
;
_journal_name_full 'Journal of the American Chemical Society'
_journal_page_first 8530
_journal_page_last 8540
_journal_paper_doi 10.1021/ja060892o
_journal_volume 128
_journal_year 2006
_chemical_compound_source 'synthesis as described'
_chemical_formula_moiety 'Cu22.09 S16, 4(Mn O2), 8(Sr)'
_chemical_formula_sum 'Cu22.09 Mn4 O8 S16 Sr8'
_chemical_formula_weight 2965.53
_chemical_name_common 'Compound X'
_chemical_name_systematic
;
 ?
;
_space_group_IT_number 64
_symmetry_cell_setting orthorhombic
_symmetry_Int_Tables_number 64
_symmetry_space_group_name_Hall '-C 2ac 2'
_symmetry_space_group_name_H-M 'C m c a'
_atom_sites_solution_hydrogens geom
_atom_sites_solution_primary direct
_atom_sites_solution_secondary difmap
_audit_conform_dict_location ftp://ftp.iucr.org/pub/cif_core.dic
_audit_conform_dict_name cif_core.dic
_audit_conform_dict_version 2.2
_audit_creation_date 2004-04-19T16:26:16-00:00
_audit_creation_method 'WinGX routine CIF_UPDATE'
_cell_angle_alpha 90
_cell_angle_beta 90
_cell_angle_gamma 90
_cell_formula_units_Z 1
_cell_length_a 28.2144(15)
_cell_length_b 5.6837(3)
_cell_length_c 5.6898(3)
_cell_measurement_reflns_used 9266
_cell_measurement_temperature 150(2)
_cell_measurement_theta_max 33.142
_cell_measurement_theta_min 3.395
_cell_measurement_wavelength 0.71073
_cell_volume 912.43(8)
_computing_cell_refinement 'HKL Scalepack (Otwinowski & Minor 1997)'
_computing_data_collection 'Collect (Nonius BV, 1997-2000)'
_computing_data_reduction 'HKL Denzo and Scalepack (Otwinowski & Minor 1997)'
_computing_molecular_graphics 'Ortep-3 for Windows (Farrugia, 1997)'
_computing_publication_material 'WinGX publication routines (Farrugia, 1999)'
_computing_structure_refinement 'SHELXL-97 (Sheldrick, 1997)'
_computing_structure_solution 'SHELXS-97 (Sheldrick, 1997)'
_diffrn_ambient_temperature 150(2)
_diffrn_detector 'CCD plate'
_diffrn_measured_fraction_theta_full 0.998
_diffrn_measured_fraction_theta_max 0.998
_diffrn_measurement_device '95mm CCD camera on \k-goniostat'
_diffrn_measurement_device_type KappaCCD
_diffrn_measurement_method 'CCD rotation images, thick slices'
_diffrn_orient_matrix_type 'by Nonius Collect from scalepack cell'
_diffrn_orient_matrix_UB_11 0.215965E-1
_diffrn_orient_matrix_UB_12 0.100898E-1
_diffrn_orient_matrix_UB_13 -0.167094
_diffrn_orient_matrix_UB_21 -0.153087
_diffrn_orient_matrix_UB_22 0.174249E-1
_diffrn_orient_matrix_UB_23 0.61289E-2
_diffrn_orient_matrix_UB_31 0.839839E-1
_diffrn_orient_matrix_UB_32 0.291679E-1
_diffrn_orient_matrix_UB_33 0.541402E-1
_diffrn_radiation_monochromator graphite
_diffrn_radiation_probe x-ray
_diffrn_radiation_type MoK\a
_diffrn_radiation_wavelength 0.71073
_diffrn_reflns_av_R_equivalents 0.0677
_diffrn_reflns_av_unetI/netI 0.0412
_diffrn_reflns_limit_h_max 32
_diffrn_reflns_limit_h_min -43
_diffrn_reflns_limit_k_max 8
_diffrn_reflns_limit_k_min -8
_diffrn_reflns_limit_l_max 8
_diffrn_reflns_limit_l_min -8
_diffrn_reflns_number 6817
_diffrn_reflns_theta_full 33.1
_diffrn_reflns_theta_max 33.1
_diffrn_reflns_theta_min 4.33
_diffrn_source 'Enraf Nonius FR590'
_exptl_absorpt_coefficient_mu 26.349
_exptl_absorpt_correction_T_max 0.4473
_exptl_absorpt_correction_T_min 0.23
_exptl_absorpt_correction_type analytical
_exptl_absorpt_process_details
;
        (see. N.W. Alcock (1970). Cryst. Computing, p271)
;
_exptl_crystal_colour black
_exptl_crystal_density_diffrn 5.397
_exptl_crystal_description prism
_exptl_crystal_F_000 1364.6
_exptl_crystal_size_max 0.05
_exptl_crystal_size_mid 0.025
_exptl_crystal_size_min 0.01
_refine_diff_density_max 0.885
_refine_diff_density_min -0.926
_refine_diff_density_rms 0.22
_refine_ls_extinction_coef 0.0012(2)
_refine_ls_extinction_expression Fc^*^=kFc[1+0.001xFc^2^\l^3^/sin(2\q)]^-1/4^
_refine_ls_extinction_method SHELXL
_refine_ls_goodness_of_fit_ref 1.072
_refine_ls_hydrogen_treatment mixed
_refine_ls_matrix_type full
_refine_ls_number_parameters 97
_refine_ls_number_reflns 895
_refine_ls_number_restraints 0
_refine_ls_restrained_S_all 1.072
_refine_ls_R_factor_all 0.0637
_refine_ls_R_factor_gt 0.0359
_refine_ls_shift/su_max 0.001
_refine_ls_shift/su_mean 0
_refine_ls_structure_factor_coef Fsqd
_refine_ls_weighting_details 'calc w=1/[\s^2^(Fo^2^)+(0.0247P)^2^+15.9664P] where P=(Fo^2^+2Fc^2^)/3'
_refine_ls_weighting_scheme calc
_refine_ls_wR_factor_gt 0.076
_refine_ls_wR_factor_ref 0.085
_reflns_number_gt 602
_reflns_number_total 895
_reflns_threshold_expression >2sigma(I)
_cod_data_source_file ja060892osi20060207_050221.cif
_cod_data_source_block new
_cod_original_sg_symbol_Hall '-C 2bc 2'
_cod_database_code 4110690
_exptl_absorpt_correction_t_ave 0.3726

loop_
_symmetry_equiv_pos_as_xyz
'x, y, z'
'-x+1/2, -y, z+1/2'
'x, -y, -z'
'-x+1/2, y, -z+1/2'
'x+1/2, y+1/2, z'
'-x+1, -y+1/2, z+1/2'
'x+1/2, -y+1/2, -z'
'-x+1, y+1/2, -z+1/2'
'-x, -y, -z'
'x-1/2, y, -z-1/2'
'-x, y, z'
'x-1/2, -y, z-1/2'
'-x+1/2, -y+1/2, -z'
'x, y+1/2, -z-1/2'
'-x+1/2, y+1/2, z'
'x, -y+1/2, z-1/2'

loop_
_atom_site_label
_atom_site_type_symbol
_atom_site_fract_x
_atom_site_fract_y
_atom_site_fract_z
_atom_site_U_iso_or_equiv
_atom_site_adp_type
_atom_site_occupancy
_atom_site_symmetry_multiplicity
_atom_site_calc_flag
_atom_site_refinement_flags
Sr1 Sr 0.438992(19) 0 0 0.00841(18) Uani 1 2 d S
Mn2 Mn 0 0 0 0.0073(3) Uani 1 4 d S
S1 S 0.10045(5) 0 0 0.0099(3) Uani 1 2 d S
S2 S 0.291(3) 0 0 0.015(6) Uani 0.32(13) 2 d SP
S3 S 0.3046(12) 0 0 0.0200(15) Uani 0.68(12) 2 d SP
O1 O 0 0.2491(10) 0.2521(10) 0.0117(8) Uani 1 2 d S
Cu1 Cu 0.1597(5) 0.287(3) 0.283(3) 0.034(4) Uani 0.32(3) 1 d P
Cu2 Cu 0.33501(18) 0.3375(12) 0.1632(17) 0.0371(11) Uani 0.49(3) 1 d P
Cu3 Cu 0.2422(3) 0.1691(15) 0.181(2) 0.041(4) Uani 0.188(10) 1 d P
Cu4 Cu 0.25 0.25 0 0.067(10) Uani 0.188(12) 2 d SP
Cu5 Cu 0.1636(3) 0.180(2) 0.174(2) 0.051(4) Uani 0.165(8) 1 d P
Cu6 Cu 0.25 0.001(7) 0.25 0.055(12) Uani 0.101(12) 2 d SP
Cu7 Cu 0.2583(6) 0.331(6) 0.169(3) 0.054(11) Uani 0.073(8) 1 d P

loop_
_atom_site_aniso_label
_atom_site_aniso_U_11
_atom_site_aniso_U_22
_atom_site_aniso_U_33
_atom_site_aniso_U_23
_atom_site_aniso_U_13
_atom_site_aniso_U_12
Sr1 0.0119(3) 0.0064(2) 0.0069(2) -0.0001(3) 0 0
Mn2 0.0123(6) 0.0046(5) 0.0050(5) -0.0013(6) 0 0
S1 0.0120(6) 0.0080(6) 0.0098(6) 0.0003(8) 0 0
S2 0.015(13) 0.014(3) 0.016(3) -0.002(3) 0 0
S3 0.013(6) 0.024(2) 0.0237(19) -0.0033(18) 0 0
O1 0.0102(18) 0.0131(18) 0.0117(18) 0.0032(16) 0 0
Cu1 0.042(3) 0.034(5) 0.026(5) 0.006(4) 0.017(3) 0.024(3)
Cu2 0.0191(12) 0.0424(18) 0.050(2) 0.022(2) 0.0092(13) -0.0038(12)
Cu3 0.035(4) 0.033(5) 0.055(9) -0.010(4) 0.021(3) 0.009(3)
Cu4 0.056(8) 0.047(7) 0.098(18) -0.041(12) -0.048(12) 0.041(7)
Cu5 0.010(3) 0.081(6) 0.063(5) -0.009(6) -0.014(3) -0.020(4)
Cu6 0.039(9) 0.09(3) 0.039(8) 0 0.027(7) 0
Cu7 0.041(10) 0.08(2) 0.037(12) 0.013(13) -0.004(7) 0.036(12)

loop_
_atom_type_symbol
_atom_type_description
_atom_type_scat_dispersion_real
_atom_type_scat_dispersion_imag
_atom_type_scat_source
Cu Cu 0.3201 1.2651 'International Tables Vol C Tables 4.2.6.8 and 6.1.1.4'
Mn Mn 0.3368 0.7283 'International Tables Vol C Tables 4.2.6.8 and 6.1.1.4'
O O 0.0106 0.006 'International Tables Vol C Tables 4.2.6.8 and 6.1.1.4'
S S 0.1246 0.1234 'International Tables Vol C Tables 4.2.6.8 and 6.1.1.4'
Sr Sr -1.5307 3.2498 'International Tables Vol C Tables 4.2.6.8 and 6.1.1.4'

loop_
_exptl_crystal_face_index_h
_exptl_crystal_face_index_k
_exptl_crystal_face_index_l
_exptl_crystal_face_perp_dist
2 -5 14 0.033
15 -1 -1 0.023
-2 7 -4 0.038
-15 0 1 0.028
20 0 1 0.02
-13 3 -15 0.035
-20 0 -1 0.016
15 0 -1 0.02
-5 10 11 0.031
-15 -1 -1 0.025
15 1 1 0.028
-15 -10 9 0.028
12 -4 -7 0.033

loop_
_geom_angle_atom_site_label_1
_geom_angle_atom_site_label_2
_geom_angle_atom_site_label_3
_geom_angle
_geom_angle_site_symmetry_1
_geom_angle_site_symmetry_3
O1 Sr1 O1 98.52(16) 10_656 2_554
O1 Sr1 O1 65.017(10) 10_656 13
O1 Sr1 O1 64.941(10) 2_554 13
O1 Sr1 O1 64.941(10) 10_656 5_545
O1 Sr1 O1 65.017(10) 2_554 5_545
O1 Sr1 O1 99.21(16) 13 5_545
O1 Sr1 S1 137.54(12) 10_656 13_545
O1 Sr1 S1 74.82(11) 2_554 13_545
O1 Sr1 S1 137.42(12) 13 13_545
O1 Sr1 S1 74.71(10) 5_545 13_545
O1 Sr1 S1 74.82(11) 10_656 13
O1 Sr1 S1 137.54(12) 2_554 13
O1 Sr1 S1 74.71(10) 13 13
O1 Sr1 S1 137.42(12) 5_545 13
S1 Sr1 S1 137.23(5) 13_545 13
O1 Sr1 S1 137.38(12) 10_656 2_554
O1 Sr1 S1 74.91(10) 2_554 2_554
O1 Sr1 S1 74.52(10) 13 2_554
O1 Sr1 S1 137.65(12) 5_545 2_554
S1 Sr1 S1 82.366(19) 13_545 2_554
S1 Sr1 S1 82.366(19) 13 2_554
O1 Sr1 S1 74.91(10) 10_656 2
O1 Sr1 S1 137.38(12) 2_554 2
O1 Sr1 S1 137.65(12) 13 2
O1 Sr1 S1 74.52(10) 5_545 2
S1 Sr1 S1 82.366(19) 13_545 2
S1 Sr1 S1 82.366(19) 13 2
S1 Sr1 S1 137.27(5) 2_554 2
O1 Sr1 Mn2 37.14(12) 10_656 5
O1 Sr1 Mn2 96.95(10) 2_554 5
O1 Sr1 Mn2 37.34(12) 13 5
O1 Sr1 Mn2 97.10(10) 5_545 5
S1 Sr1 Mn2 170.18(3) 13_545 5
S1 Sr1 Mn2 52.59(3) 13 5
S1 Sr1 Mn2 100.879(13) 2_554 5
S1 Sr1 Mn2 100.879(13) 2 5
O1 Sr1 Mn2 96.95(10) 10_656 5_545
O1 Sr1 Mn2 37.14(12) 2_554 5_545
O1 Sr1 Mn2 97.10(10) 13 5_545
O1 Sr1 Mn2 37.34(12) 5_545 5_545
S1 Sr1 Mn2 52.59(3) 13_545 5_545
S1 Sr1 Mn2 170.18(3) 13 5_545
S1 Sr1 Mn2 100.879(13) 2_554 5_545
S1 Sr1 Mn2 100.879(13) 2 5_545
Mn2 Sr1 Mn2 117.594(17) 5 5_545
O1 Sr1 Mn2 37.30(12) 10_656 2
O1 Sr1 Mn2 96.88(10) 2_554 2
O1 Sr1 Mn2 97.27(10) 13 2
O1 Sr1 Mn2 37.11(12) 5_545 2
S1 Sr1 Mn2 100.881(13) 13_545 2
S1 Sr1 Mn2 100.881(13) 13 2
S1 Sr1 Mn2 170.19(3) 2_554 2
S1 Sr1 Mn2 52.54(3) 2 2
Mn2 Sr1 Mn2 74.443(8) 5 2
Mn2 Sr1 Mn2 74.443(8) 5_545 2
O1 Sr1 Mn2 96.88(10) 10_656 2_554
O1 Sr1 Mn2 37.30(12) 2_554 2_554
O1 Sr1 Mn2 37.11(12) 13 2_554
O1 Sr1 Mn2 97.27(10) 5_545 2_554
S1 Sr1 Mn2 100.881(13) 13_545 2_554
S1 Sr1 Mn2 100.881(13) 13 2_554
S1 Sr1 Mn2 52.54(3) 2_554 2_554
S1 Sr1 Mn2 170.19(3) 2 2_554
Mn2 Sr1 Mn2 74.443(8) 5 2_554
Mn2 Sr1 Mn2 74.443(8) 5_545 2_554
Mn2 Sr1 Mn2 117.648(17) 2 2_554
O1 Mn2 O1 180.0(2) 14_546 6_454
O1 Mn2 O1 90.060(5) 14_546 9
O1 Mn2 O1 89.940(5) 6_454 9
O1 Mn2 O1 89.940(5) 14_546 .
O1 Mn2 O1 90.060(5) 6_454 .
O1 Mn2 O1 180.0(2) 9 .
O1 Mn2 S1 90 14_546 9
O1 Mn2 S1 90 6_454 9
O1 Mn2 S1 90 9 9
O1 Mn2 S1 90 . 9
O1 Mn2 S1 90 14_546 .
O1 Mn2 S1 90 6_454 .
O1 Mn2 S1 90 9 .
O1 Mn2 S1 90 . .
S1 Mn2 S1 180 9 .
O1 Mn2 Sr1 127.46(12) 14_546 13
O1 Mn2 Sr1 52.54(12) 6_454 13
O1 Mn2 Sr1 126.93(12) 9 13
O1 Mn2 Sr1 53.07(12) . 13
S1 Mn2 Sr1 121.203(8) 9 13
S1 Mn2 Sr1 58.797(8) . 13
O1 Mn2 Sr1 52.54(12) 14_546 5_445
O1 Mn2 Sr1 127.46(12) 6_454 5_445
O1 Mn2 Sr1 53.07(12) 9 5_445
O1 Mn2 Sr1 126.93(12) . 5_445
S1 Mn2 Sr1 58.797(8) 9 5_445
S1 Mn2 Sr1 121.203(8) . 5_445
Sr1 Mn2 Sr1 180.000(16) 13 5_445
O1 Mn2 Sr1 127.46(12) 14_546 5_455
O1 Mn2 Sr1 52.54(12) 6_454 5_455
O1 Mn2 Sr1 126.93(12) 9 5_455
O1 Mn2 Sr1 53.07(12) . 5_455
S1 Mn2 Sr1 58.797(8) 9 5_455
S1 Mn2 Sr1 121.203(8) . 5_455
Sr1 Mn2 Sr1 62.406(17) 13 5_455
Sr1 Mn2 Sr1 117.594(17) 5_445 5_455
O1 Mn2 Sr1 52.54(12) 14_546 13_545
O1 Mn2 Sr1 127.46(12) 6_454 13_545
O1 Mn2 Sr1 53.07(12) 9 13_545
O1 Mn2 Sr1 126.93(12) . 13_545
S1 Mn2 Sr1 121.203(8) 9 13_545
S1 Mn2 Sr1 58.797(8) . 13_545
Sr1 Mn2 Sr1 117.594(17) 13 13_545
Sr1 Mn2 Sr1 62.406(17) 5_445 13_545
Sr1 Mn2 Sr1 180.000(16) 5_455 13_545
O1 Mn2 Sr1 126.99(12) 14_546 10
O1 Mn2 Sr1 53.01(12) 6_454 10
O1 Mn2 Sr1 52.49(12) 9 10
O1 Mn2 Sr1 127.51(12) . 10
S1 Mn2 Sr1 58.824(8) 9 10
S1 Mn2 Sr1 121.176(8) . 10
Sr1 Mn2 Sr1 105.557(8) 13 10
Sr1 Mn2 Sr1 74.443(8) 5_445 10
Sr1 Mn2 Sr1 74.443(8) 5_455 10
Sr1 Mn2 Sr1 105.557(8) 13_545 10
O1 Mn2 Sr1 53.01(12) 14_546 2
O1 Mn2 Sr1 126.99(12) 6_454 2
O1 Mn2 Sr1 127.51(12) 9 2
O1 Mn2 Sr1 52.49(12) . 2
S1 Mn2 Sr1 121.176(8) 9 2
S1 Mn2 Sr1 58.824(8) . 2
Sr1 Mn2 Sr1 74.443(8) 13 2
Sr1 Mn2 Sr1 105.557(8) 5_445 2
Sr1 Mn2 Sr1 105.557(8) 5_455 2
Sr1 Mn2 Sr1 74.443(8) 13_545 2
Sr1 Mn2 Sr1 180.000(16) 10 2
Cu2 S1 Cu2 71.4(5) 15_545 13
Cu2 S1 Cu5 51.0(3) 15_545 .
Cu2 S1 Cu5 50.3(4) 13 .
Cu2 S1 Cu5 50.3(4) 15_545 3
Cu2 S1 Cu5 51.0(3) 13 3
Cu5 S1 Cu5 77.3(8) . 3
Cu2 S1 Cu1 81.8(8) 15_545 16
Cu5 S1 Cu1 57.0(5) . 16
Cu5 S1 Cu1 57.3(6) 3 16
Cu2 S1 Cu1 81.8(8) 13 14_546
Cu5 S1 Cu1 57.3(6) . 14_546
Cu5 S1 Cu1 57.0(5) 3 14_546
Cu1 S1 Cu1 92.1(12) 16 14_546
Cu2 S1 Mn2 144.3(2) 15_545 .
Cu2 S1 Mn2 144.3(2) 13 .
Cu5 S1 Mn2 141.3(4) . .
Cu5 S1 Mn2 141.3(4) 3 .
Cu1 S1 Mn2 134.0(6) 16 .
Cu1 S1 Mn2 134.0(6) 14_546 .
Cu2 S1 Sr1 84.99(16) 15_545 13_545
Cu2 S1 Sr1 132.79(13) 13 13_545
Cu5 S1 Sr1 134.6(2) . 13_545
Cu5 S1 Sr1 82.4(3) 3 13_545
Cu1 S1 Sr1 136.3(2) 16 13_545
Cu1 S1 Sr1 77.5(5) 14_546 13_545
Mn2 S1 Sr1 68.61(3) . 13_545
Cu2 S1 Sr1 132.79(13) 15_545 13
Cu2 S1 Sr1 84.99(16) 13 13
Cu5 S1 Sr1 82.4(3) . 13
Cu5 S1 Sr1 134.6(2) 3 13
Cu1 S1 Sr1 77.5(5) 16 13
Cu1 S1 Sr1 136.3(2) 14_546 13
Mn2 S1 Sr1 68.61(3) . 13
Sr1 S1 Sr1 137.23(5) 13_545 13
Cu2 S1 Sr1 132.95(19) 15_545 2_554
Cu2 S1 Sr1 84.8(2) 13 2_554
Cu5 S1 Sr1 133.6(2) . 2_554
Cu5 S1 Sr1 83.1(3) 3 2_554
Cu1 S1 Sr1 77.0(4) 16 2_554
Cu1 S1 Sr1 136.99(17) 14_546 2_554
Mn2 S1 Sr1 68.63(3) . 2_554
Sr1 S1 Sr1 82.366(19) 13_545 2_554
Sr1 S1 Sr1 82.366(19) 13 2_554
Cu2 S1 Sr1 84.8(2) 15_545 2
Cu2 S1 Sr1 132.95(19) 13 2
Cu5 S1 Sr1 83.1(3) . 2
Cu5 S1 Sr1 133.6(2) 3 2
Cu1 S1 Sr1 136.99(17) 16 2
Cu1 S1 Sr1 77.0(4) 14_546 2
Mn2 S1 Sr1 68.63(3) . 2
Sr1 S1 Sr1 82.366(19) 13_545 2
Sr1 S1 Sr1 82.366(19) 13 2
Sr1 S1 Sr1 137.27(5) 2_554 2
Cu4 S2 Cu4 102(4) 3 .
Cu4 S2 Cu6 66(2) 3 2_554
Cu4 S2 Cu6 67(2) . 2_554
Cu4 S2 Cu6 67(2) 3 .
Cu4 S2 Cu6 66(2) . .
Cu6 S2 Cu6 102(4) 2_554 .
Cu6 S2 Cu7 86(3) 2_554 15_545
Cu4 S2 Cu7 86(3) 3 13
Cu6 S2 Cu7 86(3) . 13
Cu7 S2 Cu7 89(3) 15_545 13
Cu4 S2 Cu3 87(3) . 3
Cu6 S2 Cu3 88(3) . 3
Cu7 S2 Cu3 61(2) 15_545 3
Cu7 S2 Cu3 59(2) 13 3
Cu4 S2 Cu3 87(3) 3 .
Cu6 S2 Cu3 88(3) 2_554 .
Cu7 S2 Cu3 59(2) 15_545 .
Cu7 S2 Cu3 61(2) 13 .
Cu3 S2 Cu3 91(3) 3 .
Cu4 S2 Cu3 53.8(11) 3 2_554
Cu4 S2 Cu3 94(2) . 2_554
Cu6 S2 Cu3 112(3) . 2_554
Cu7 S2 Cu3 84(2) 15_545 2_554
Cu7 S2 Cu3 61.1(16) 13 2_554
Cu3 S2 Cu3 110(3) . 2_554
Cu4 S2 Cu3 94(2) 3 4
Cu4 S2 Cu3 53.8(11) . 4
Cu6 S2 Cu3 112(3) 2_554 4
Cu7 S2 Cu3 61.1(16) 15_545 4
Cu7 S2 Cu3 84(2) 13 4
Cu3 S2 Cu3 110(3) 3 4
Cu3 S2 Cu3 131(4) 2_554 4
Cu4 S2 Cu7 94(2) 3 16
Cu4 S2 Cu7 55.0(12) . 16
Cu6 S2 Cu7 113(3) . 16
Cu7 S2 Cu7 109(3) 15_545 16
Cu3 S2 Cu7 59.9(13) 3 16
Cu3 S2 Cu7 87(2) . 16
Cu3 S2 Cu7 49.8(9) 2_554 16
Cu3 S2 Cu7 108(2) 4 16
Cu4 S2 Cu7 55.0(12) 3 14_546
Cu4 S2 Cu7 94(2) . 14_546
Cu6 S2 Cu7 113(3) 2_554 14_546
Cu7 S2 Cu7 109(3) 13 14_546
Cu3 S2 Cu7 87(2) 3 14_546
Cu3 S2 Cu7 59.9(13) . 14_546
Cu3 S2 Cu7 108(2) 2_554 14_546
Cu3 S2 Cu7 49.8(9) 4 14_546
Cu7 S2 Cu7 133(4) 16 14_546
Cu4 S3 Cu4 85.4(13) 3 .
Cu4 S3 Cu6 57.2(11) 3 2_554
Cu4 S3 Cu6 57.5(11) . 2_554
Cu4 S3 Cu6 57.5(11) 3 .
Cu4 S3 Cu6 57.2(11) . .
Cu6 S3 Cu6 85.4(13) 2_554 .
Cu4 S3 Cu7 73.0(13) . 15_545
Cu6 S3 Cu7 73.0(12) 2_554 15_545
Cu4 S3 Cu7 73.0(13) 3 13
Cu6 S3 Cu7 73.0(12) . 13
Cu7 S3 Cu7 74.8(17) 15_545 13
Cu4 S3 Cu1 87.9(3) 3 15_545
Cu4 S3 Cu1 133.9(9) . 15_545
Cu6 S3 Cu1 144.2(13) 2_554 15_545
Cu6 S3 Cu1 81.1(8) . 15_545
Cu7 S3 Cu1 79.5(7) 15_545 15_545
Cu7 S3 Cu1 153.3(14) 13 15_545
Cu4 S3 Cu1 133.9(9) 3 13
Cu4 S3 Cu1 87.9(3) . 13
Cu6 S3 Cu1 81.1(8) 2_554 13
Cu6 S3 Cu1 144.2(13) . 13
Cu7 S3 Cu1 153.3(14) 15_545 13
Cu7 S3 Cu1 79.5(7) 13 13
Cu1 S3 Cu1 126.8(17) 15_545 13
Cu4 S3 Cu3 73.5(11) . 3
Cu6 S3 Cu3 74.8(12) . 3
Cu7 S3 Cu3 52.6(9) 15_545 3
Cu7 S3 Cu3 50.7(11) 13 3
Cu1 S3 Cu3 116.5(6) 15_545 3
Cu1 S3 Cu3 104.7(8) 13 3
Cu4 S3 Cu3 73.5(11) 3 .
Cu6 S3 Cu3 74.8(12) 2_554 .
Cu7 S3 Cu3 50.7(11) 15_545 .
Cu7 S3 Cu3 52.6(9) 13 .
Cu1 S3 Cu3 104.7(8) 15_545 .
Cu1 S3 Cu3 116.5(6) 13 .
Cu3 S3 Cu3 77.3(12) 3 .
Cu4 S3 Cu5 75.3(4) 3 15_545
Cu4 S3 Cu5 147.0(10) . 15_545
Cu6 S3 Cu5 126.0(13) 2_554 15_545
Cu6 S3 Cu5 89.8(9) . 15_545
Cu7 S3 Cu5 77.4(8) 15_545 15_545
Cu7 S3 Cu5 148.3(15) 13 15_545
Cu1 S3 Cu5 124.7(14) 13 15_545
Cu3 S3 Cu5 99.6(6) 3 15_545
Cu3 S3 Cu5 117.0(7) . 15_545
Cu4 S3 Cu5 147.0(10) 3 13
Cu4 S3 Cu5 75.3(4) . 13
Cu6 S3 Cu5 89.8(9) 2_554 13
Cu6 S3 Cu5 126.0(13) . 13
Cu7 S3 Cu5 148.3(15) 15_545 13
Cu7 S3 Cu5 77.4(8) 13 13
Cu1 S3 Cu5 124.7(14) 15_545 13
Cu3 S3 Cu5 117.0(7) 3 13
Cu3 S3 Cu5 99.6(6) . 13
Cu5 S3 Cu5 133.1(17) 15_545 13
Mn2 O1 Mn2 179.3(3) 6_455 .
Mn2 O1 Sr1 90.32(17) 6_455 10_556
Mn2 O1 Sr1 90.21(17) . 10_556
Mn2 O1 Sr1 90.32(17) 6_455 2
Mn2 O1 Sr1 90.21(17) . 2
Sr1 O1 Sr1 81.48(16) 10_556 2
Mn2 O1 Sr1 89.88(17) 6_455 5_455
Mn2 O1 Sr1 89.59(17) . 5_455
Sr1 O1 Sr1 98.863(18) 10_556 5_455
Sr1 O1 Sr1 179.60(19) 2 5_455
Mn2 O1 Sr1 89.88(17) 6_455 13
Mn2 O1 Sr1 89.59(17) . 13
Sr1 O1 Sr1 179.60(19) 10_556 13
Sr1 O1 Sr1 98.863(18) 2 13
Sr1 O1 Sr1 80.79(16) 5_455 13
Cu2 Cu1 Cu5 153(3) 4 .
Cu2 Cu1 Cu5 41.1(13) 4 16_556
Cu5 Cu1 Cu5 139.2(6) . 16_556
Cu2 Cu1 Cu5 42.9(13) 4 14_556
Cu5 Cu1 Cu5 139.6(7) . 14_556
Cu5 Cu1 Cu5 78.7(8) 16_556 14_556
Cu2 Cu1 S3 90(2) 4 13
Cu5 Cu1 S3 79.2(6) . 13
Cu5 Cu1 S3 130.0(12) 16_556 13
Cu5 Cu1 S3 61.4(5) 14_556 13
Cu2 Cu1 S3 86.7(14) 4 2
Cu5 Cu1 S3 80.3(7) . 2
Cu5 Cu1 S3 60.0(4) 16_556 2
Cu5 Cu1 S3 129.0(11) 14_556 2
S3 Cu1 S3 125.0(16) 13 2
Cu2 Cu1 Cu7 61(2) 4 4
Cu5 Cu1 Cu7 92.0(10) . 4
Cu5 Cu1 Cu7 80.0(8) 16_556 4
Cu5 Cu1 Cu7 80.3(11) 14_556 4
S3 Cu1 Cu7 65.4(11) 13 4
S3 Cu1 Cu7 65.0(12) 2 4
Cu2 Cu1 S1 63.6(15) 4 14_556
Cu5 Cu1 S1 143.2(16) . 14_556
Cu5 Cu1 S1 58.7(4) 16_556 14_556
Cu5 Cu1 S1 58.5(4) 14_556 14_556
S3 Cu1 S1 114.0(7) 13 14_556
S3 Cu1 S1 112.9(6) 2 14_556
Cu7 Cu1 S1 124.8(12) 4 14_556
Cu2 Cu1 S2 87(2) 4 13
Cu5 Cu1 S2 79.0(7) . 13
Cu5 Cu1 S2 125.7(13) 16_556 13
Cu5 Cu1 S2 63.4(6) 14_556 13
S3 Cu1 S2 8.1(7) 13 13
S3 Cu1 S2 117(2) 2 13
Cu7 Cu1 S2 57.4(16) 4 13
S1 Cu1 S2 118.9(10) 14_556 13
Cu2 Cu1 S2 83.9(15) 4 2
Cu5 Cu1 S2 79.9(6) . 2
Cu5 Cu1 S2 62.1(6) 16_556 2
Cu5 Cu1 S2 124.9(13) 14_556 2
S3 Cu1 S2 117(2) 13 2
S3 Cu1 S2 8.1(7) 2 2
Cu7 Cu1 S2 57.1(16) 4 2
S1 Cu1 S2 117.8(9) 14_556 2
S2 Cu1 S2 109(3) 13 2
Cu2 Cu1 Cu3 91(2) 4 .
Cu5 Cu1 Cu3 62.1(7) . .
Cu5 Cu1 Cu3 102.1(7) 16_556 .
Cu5 Cu1 Cu3 104.2(7) 14_556 .
S3 Cu1 Cu3 63.9(8) 13 .
S3 Cu1 Cu3 61.4(8) 2 .
Cu7 Cu1 Cu3 29.9(5) 4 .
S1 Cu1 Cu3 154.7(12) 14_556 .
S2 Cu1 Cu3 56.5(14) 13 .
S2 Cu1 Cu3 54.0(13) 2 .
Cu2 Cu1 Cu2 144(2) 4 13
Cu5 Cu1 Cu2 167.8(5) 16_556 13
Cu5 Cu1 Cu2 111.5(4) 14_556 13
S3 Cu1 Cu2 55.4(3) 13 13
S3 Cu1 Cu2 107.8(7) 2 13
Cu7 Cu1 Cu2 94.9(5) 4 13
S1 Cu1 Cu2 131.9(6) 14_556 13
S2 Cu1 Cu2 57.9(5) 13 13
S2 Cu1 Cu2 105.8(7) 2 13
Cu3 Cu1 Cu2 69.6(4) . 13
Cu1 Cu2 Cu5 17.8(17) 4 4
Cu1 Cu2 Cu5 130.1(16) 4 13
Cu5 Cu2 Cu5 132.9(5) 4 13
Cu1 Cu2 Cu5 128.1(14) 4 15
Cu5 Cu2 Cu5 132.2(6) 4 15
Cu5 Cu2 Cu5 94.8(7) 13 15
Cu1 Cu2 Cu7 108(2) 4 .
Cu5 Cu2 Cu7 90.5(8) 4 .
Cu5 Cu2 Cu7 92.0(6) 13 .
Cu5 Cu2 Cu7 92.1(9) 15 .
Cu1 Cu2 S1 106.1(18) 4 13
Cu5 Cu2 S1 123.9(5) 4 13
Cu5 Cu2 S1 65.8(3) 13 13
Cu5 Cu2 S1 65.5(3) 15 13
Cu7 Cu2 S1 145.6(8) . 13
Cu1 Cu2 S3 79.2(18) 4 14_556
Cu5 Cu2 S3 72.1(5) 4 14_556
Cu5 Cu2 S3 149.6(7) 13 14_556
Cu5 Cu2 S3 65.1(3) 15 14_556
Cu7 Cu2 S3 67.7(11) . 14_556
S1 Cu2 S3 118.9(7) 13 14_556
Cu1 Cu2 S3 82.1(13) 4 .
Cu5 Cu2 S3 73.8(5) 4 .
Cu5 Cu2 S3 64.0(4) 13 .
Cu5 Cu2 S3 148.8(7) 15 .
Cu7 Cu2 S3 67.6(12) . .
S1 Cu2 S3 118.7(7) 13 .
S3 Cu2 S3 122.3(12) 14_556 .
Cu1 Cu2 S2 83(2) 4 14_556
Cu5 Cu2 S2 73.7(6) 4 14_556
Cu5 Cu2 S2 143.7(12) 13 14_556
Cu5 Cu2 S2 67.1(5) 15 14_556
Cu7 Cu2 S2 59.3(17) . 14_556
S1 Cu2 S2 125.3(11) 13 14_556
S3 Cu2 S2 8.4(7) 14_556 14_556
S3 Cu2 S2 116.0(18) . 14_556
Cu1 Cu2 S2 85.7(15) 4 .
Cu5 Cu2 S2 75.2(6) 4 .
Cu5 Cu2 S2 66.1(5) 13 .
Cu5 Cu2 S2 143.0(12) 15 .
Cu7 Cu2 S2 59.2(18) . .
S1 Cu2 S2 125.0(12) 13 .
S3 Cu2 S2 116.0(18) 14_556 .
S3 Cu2 S2 8.4(7) . .
S2 Cu2 S2 109(3) 14_556 .
Cu1 Cu2 Cu3 79(2) 4 4
Cu5 Cu2 Cu3 60.9(5) 4 4
Cu5 Cu2 Cu3 110.3(4) 13 4
Cu5 Cu2 Cu3 112.5(4) 15 4
Cu7 Cu2 Cu3 29.6(6) . 4
S1 Cu2 Cu3 175.0(5) 13 4
S3 Cu2 Cu3 62.5(7) 14_556 4
S3 Cu2 Cu3 60.4(7) . 4
S2 Cu2 Cu3 55.7(13) 14_556 4
S2 Cu2 Cu3 53.5(13) . 4
Cu1 Cu2 Cu2 160.4(18) 4 3_565
Cu5 Cu2 Cu2 178.1(5) 4 3_565
Cu5 Cu2 Cu2 47.8(5) 13 3_565
Cu5 Cu2 Cu2 47.0(4) 15 3_565
Cu7 Cu2 Cu2 91.3(6) . 3_565
S1 Cu2 Cu2 54.3(2) 13 3_565
S3 Cu2 Cu2 108.0(3) 14_556 3_565
S3 Cu2 Cu2 107.6(4) . 3_565
S2 Cu2 Cu2 106.7(4) 14_556 3_565
S2 Cu2 Cu2 106.3(5) . 3_565
Cu3 Cu2 Cu2 120.9(3) 4 3_565
Cu3 Cu3 Cu7 80.9(13) 4 .
Cu3 Cu3 Cu6 64.7(11) 4 .
Cu7 Cu3 Cu6 137.8(15) . .
Cu3 Cu3 Cu4 133.5(10) 4 .
Cu7 Cu3 Cu4 59.9(13) . .
Cu6 Cu3 Cu4 131.0(7) . .
Cu3 Cu3 Cu7 54.0(13) 4 4
Cu7 Cu3 Cu7 53(2) . 4
Cu6 Cu3 Cu7 114.4(17) . 4
Cu4 Cu3 Cu7 108.5(12) . 4
Cu3 Cu3 Cu4 26.2(6) 4 4
Cu7 Cu3 Cu4 78.1(13) . 4
Cu6 Cu3 Cu4 80.6(11) . 4
Cu4 Cu3 Cu4 138.0(6) . 4
Cu7 Cu3 Cu4 33.7(14) 4 4
Cu3 Cu3 Cu7 92.0(7) 4 15_545
Cu7 Cu3 Cu7 153.6(10) . 15_545
Cu6 Cu3 Cu7 27.3(9) . 15_545
Cu4 Cu3 Cu7 111.7(8) . 15_545
Cu7 Cu3 Cu7 139.2(11) 4 15_545
Cu4 Cu3 Cu7 106.2(9) 4 15_545
Cu3 Cu3 Cu6 76.6(4) 4 14_556
Cu7 Cu3 Cu6 24.9(11) . 14_556
Cu6 Cu3 Cu6 141.3(11) . 14_556
Cu4 Cu3 Cu6 76.7(5) . 14_556
Cu7 Cu3 Cu6 31.8(12) 4 14_556
Cu4 Cu3 Cu6 63.5(3) 4 14_556
Cu7 Cu3 Cu6 168.5(10) 15_545 14_556
Cu3 Cu3 S2 96.7(15) 4 .
Cu7 Cu3 S2 95.4(16) . .
Cu6 Cu3 S2 66.9(4) . .
Cu4 Cu3 S2 66.0(3) . .
Cu7 Cu3 S2 136.3(19) 4 .
Cu4 Cu3 S2 122.8(14) 4 .
Cu7 Cu3 S2 59.9(11) 15_545 .
Cu6 Cu3 S2 120.2(12) 14_556 .
Cu3 Cu3 Cu7 151.2(13) 4 13
Cu7 Cu3 Cu7 87(2) . 13
Cu6 Cu3 Cu7 111.9(12) . 13
Cu4 Cu3 Cu7 26.6(10) . 13
Cu7 Cu3 Cu7 132.9(9) 4 13
Cu4 Cu3 Cu7 164.6(14) 4 13
Cu7 Cu3 Cu7 87.9(10) 15_545 13
Cu6 Cu3 Cu7 101.8(13) 14_556 13
S2 Cu3 Cu7 58.8(11) . 13
Cu3 Cu3 Cu7 63.3(5) 4 14_546
Cu7 Cu3 Cu7 137.0(14) . 14_546
Cu6 Cu3 Cu7 1.5(11) . 14_546
Cu4 Cu3 Cu7 132.3(5) . 14_546
Cu7 Cu3 Cu7 112.8(15) 4 14_546
Cu4 Cu3 Cu7 79.1(7) 4 14_546
Cu7 Cu3 Cu7 28.7(10) 15_545 14_546
Cu6 Cu3 Cu7 139.8(8) 14_556 14_546
S2 Cu3 Cu7 67.9(6) . 14_546
Cu7 Cu3 Cu7 113.4(9) 13 14_546
Cu3 Cu3 Cu5 120.2(10) 4 .
Cu7 Cu3 Cu5 114.6(10) . .
Cu6 Cu3 Cu5 103.8(7) . .
Cu4 Cu3 Cu5 99.5(7) . .
Cu7 Cu3 Cu5 88.8(10) 4 .
Cu4 Cu3 Cu5 97.2(4) 4 .
Cu7 Cu3 Cu5 91.1(8) 15_545 .
Cu6 Cu3 Cu5 95.2(5) 14_556 .
S2 Cu3 Cu5 134.6(17) . .
Cu7 Cu3 Cu5 88.6(7) 13 .
Cu7 Cu3 Cu5 104.0(6) 14_546 .
Cu7 Cu4 Cu7 180(5) . 13
Cu7 Cu4 Cu3 54.7(13) . .
Cu7 Cu4 Cu3 125.3(13) 13 .
Cu7 Cu4 Cu3 125.3(13) . 13
Cu7 Cu4 Cu3 54.7(13) 13 13
Cu3 Cu4 Cu3 180.0(11) . 13
Cu7 Cu4 S2 78.9(12) . 13
Cu7 Cu4 S2 101.1(12) 13 13
Cu3 Cu4 S2 101.0(8) . 13
Cu3 Cu4 S2 79.0(8) 13 13
Cu7 Cu4 S2 101.1(12) . .
Cu7 Cu4 S2 78.9(12) 13 .
Cu3 Cu4 S2 79.0(8) . .
Cu3 Cu4 S2 101.0(8) 13 .
S2 Cu4 S2 180(4) 13 .
Cu7 Cu4 Cu3 140.3(14) . 16
Cu7 Cu4 Cu3 39.7(14) 13 16
Cu3 Cu4 Cu3 159.7(7) . 16
Cu3 Cu4 Cu3 20.3(7) 13 16
S2 Cu4 Cu3 74.8(3) 13 16
S2 Cu4 Cu3 105.2(3) . 16
Cu7 Cu4 Cu3 39.7(14) . 4
Cu7 Cu4 Cu3 140.3(14) 13 4
Cu3 Cu4 Cu3 20.3(7) . 4
Cu3 Cu4 Cu3 159.7(7) 13 4
S2 Cu4 Cu3 105.2(3) 13 4
S2 Cu4 Cu3 74.8(3) . 4
Cu3 Cu4 Cu3 180.0(7) 16 4
Cu7 Cu4 Cu7 157.3(13) . 16
Cu7 Cu4 Cu7 22.7(13) 13 16
Cu3 Cu4 Cu7 142.4(9) . 16
Cu3 Cu4 Cu7 37.6(9) 13 16
S2 Cu4 Cu7 105.0(10) 13 16
S2 Cu4 Cu7 75.0(10) . 16
Cu3 Cu4 Cu7 31.1(9) 16 16
Cu3 Cu4 Cu7 148.9(9) 4 16
Cu7 Cu4 Cu7 22.7(13) . 4
Cu7 Cu4 Cu7 157.3(13) 13 4
Cu3 Cu4 Cu7 37.6(9) . 4
Cu3 Cu4 Cu7 142.4(9) 13 4
S2 Cu4 Cu7 75.0(10) 13 4
S2 Cu4 Cu7 105.0(10) . 4
Cu3 Cu4 Cu7 148.9(9) 16 4
Cu3 Cu4 Cu7 31.1(9) 4 4
Cu7 Cu4 Cu7 180.0(15) 16 4
Cu7 Cu4 Cu6 109.1(16) . 13
Cu7 Cu4 Cu6 70.9(16) 13 13
Cu3 Cu4 Cu6 156.6(7) . 13
S2 Cu4 Cu6 56.8(11) 13 13
S2 Cu4 Cu6 123.2(11) . 13
Cu3 Cu4 Cu6 31.3(8) 16 13
Cu3 Cu4 Cu6 148.7(8) 4 13
Cu7 Cu4 Cu6 58.9(12) 16 13
Cu7 Cu4 Cu6 121.1(12) 4 13
Cu7 Cu4 Cu6 70.9(16) . .
Cu7 Cu4 Cu6 109.1(16) 13 .
Cu3 Cu4 Cu6 156.6(7) 13 .
S2 Cu4 Cu6 123.2(11) 13 .
S2 Cu4 Cu6 56.8(11) . .
Cu3 Cu4 Cu6 148.7(8) 16 .
Cu3 Cu4 Cu6 31.3(8) 4 .
Cu7 Cu4 Cu6 121.1(12) 16 .
Cu7 Cu4 Cu6 58.9(12) 4 .
Cu6 Cu4 Cu6 180.0(15) 13 .
Cu1 Cu5 Cu2 9.0(12) . 4
Cu1 Cu5 Cu2 138.1(9) . 13
Cu2 Cu5 Cu2 138.7(7) 4 13
Cu1 Cu5 Cu2 136.1(10) . 15_545
Cu2 Cu5 Cu2 135.9(6) 4 15_545
Cu2 Cu5 Cu2 85.2(7) 13 15_545
Cu1 Cu5 Cu3 97.6(11) . .
Cu2 Cu5 Cu3 88.6(4) 4 .
Cu2 Cu5 Cu3 89.7(6) 13 .
Cu2 Cu5 Cu3 87.3(5) 15_545 .
Cu1 Cu5 Cu1 129.7(8) . 16
Cu2 Cu5 Cu1 131.0(8) 4 16
Cu2 Cu5 Cu1 8.8(4) 13 16
Cu2 Cu5 Cu1 93.1(8) 15_545 16
Cu3 Cu5 Cu1 93.9(6) . 16
Cu1 Cu5 Cu1 127.4(9) . 14_546
Cu2 Cu5 Cu1 127.9(6) 4 14_546
Cu2 Cu5 Cu1 93.4(7) 13 14_546
Cu2 Cu5 Cu1 9.0(3) 15_545 14_546
Cu3 Cu5 Cu1 91.1(6) . 14_546
Cu1 Cu5 Cu1 101.0(8) 16 14_546
Cu1 Cu5 S3 78.5(9) . 13
Cu2 Cu5 S3 75.0(5) 4 13
Cu2 Cu5 S3 66.1(3) 13 13
Cu2 Cu5 S3 141.5(9) 15_545 13
Cu3 Cu5 S3 68.4(9) . 13
Cu1 Cu5 S3 60.9(4) 16 13
Cu1 Cu5 S3 150.1(9) 14_546 13
Cu1 Cu5 S1 121.4(12) . .
Cu2 Cu5 S1 130.4(7) 4 .
Cu2 Cu5 S1 63.8(3) 13 .
Cu2 Cu5 S1 63.5(4) 15_545 .
Cu3 Cu5 S1 140.9(8) . .
Cu1 Cu5 S1 64.4(3) 16 .
Cu1 Cu5 S1 64.2(3) 14_546 .
S3 Cu5 S1 118.7(7) 13 .
Cu1 Cu5 S3 77.8(7) . 2
Cu2 Cu5 S3 73.7(5) 4 2
Cu2 Cu5 S3 140.7(9) 13 2
Cu2 Cu5 S3 64.8(4) 15_545 2
Cu3 Cu5 S3 65.4(9) . 2
Cu1 Cu5 S3 149.2(9) 16 2
Cu1 Cu5 S3 59.3(4) 14_546 2
S3 Cu5 S3 123.8(13) 13 2
S1 Cu5 S3 117.2(7) . 2
Cu1 Cu5 S2 80.5(10) . 13
Cu2 Cu5 S2 75.9(5) 4 13
Cu2 Cu5 S2 67.7(5) 13 13
Cu2 Cu5 S2 136.2(12) 15_545 13
Cu3 Cu5 S2 60.0(15) . 13
Cu1 Cu5 S2 63.7(6) 16 13
Cu1 Cu5 S2 144.2(13) 14_546 13
S3 Cu5 S2 8.4(7) 13 13
S1 Cu5 S2 124.7(11) . 13
S3 Cu5 S2 116.9(19) 2 13
Cu1 Cu5 S2 79.8(8) . 2
Cu2 Cu5 S2 74.6(5) 4 2
Cu2 Cu5 S2 135.6(12) 13 2
Cu2 Cu5 S2 66.5(5) 15_545 2
Cu3 Cu5 S2 57.1(15) . 2
Cu1 Cu5 S2 143.6(13) 16 2
Cu1 Cu5 S2 62.2(6) 14_546 2
S3 Cu5 S2 117.0(19) 13 2
S1 Cu5 S2 123.1(11) . 2
S3 Cu5 S2 8.3(7) 2 2
S2 Cu5 S2 110(3) 13 2
Cu3 Cu6 Cu3 51(2) 4 .
Cu3 Cu6 Cu7 177(2) 4 15_545
Cu3 Cu6 Cu7 126.6(11) . 15_545
Cu3 Cu6 Cu7 126.6(11) 4 14_546
Cu3 Cu6 Cu7 177(2) . 14_546
Cu7 Cu6 Cu7 56(3) 15_545 14_546
Cu3 Cu6 S2 99.3(16) 4 .
Cu3 Cu6 S2 81.1(11) . .
Cu7 Cu6 S2 78.8(14) 15_545 .
Cu7 Cu6 S2 100.8(18) 14_546 .
Cu3 Cu6 S2 81.1(11) 4 2
Cu3 Cu6 S2 99.3(16) . 2
Cu7 Cu6 S2 100.8(18) 15_545 2
Cu7 Cu6 S2 78.8(14) 14_546 2
S2 Cu6 S2 180(2) . 2
Cu3 Cu6 Cu3 158.7(10) 4 15_545
Cu3 Cu6 Cu3 145.9(10) . 15_545
Cu7 Cu6 Cu3 23.3(15) 15_545 15_545
Cu7 Cu6 Cu3 37.2(15) 14_546 15_545
S2 Cu6 Cu3 76.6(10) . 15_545
S2 Cu6 Cu3 103.0(15) 2 15_545
Cu3 Cu6 Cu3 145.9(10) 4 14_546
Cu3 Cu6 Cu3 158.7(10) . 14_546
Cu7 Cu6 Cu3 37.2(15) 15_545 14_546
Cu7 Cu6 Cu3 23.3(15) 14_546 14_546
S2 Cu6 Cu3 103.0(15) . 14_546
S2 Cu6 Cu3 76.6(10) 2 14_546
Cu3 Cu6 Cu3 26.9(9) 15_545 14_546
Cu3 Cu6 Cu7 36.0(12) 4 .
Cu3 Cu6 Cu7 20.8(10) . .
Cu7 Cu6 Cu7 140.9(15) 15_545 .
Cu7 Cu6 Cu7 157.4(19) 14_546 .
S2 Cu6 Cu7 75.1(12) . .
S2 Cu6 Cu7 105.3(15) 2 .
Cu3 Cu6 Cu7 151.2(6) 15_545 .
Cu3 Cu6 Cu7 177.9(9) 14_546 .
Cu3 Cu6 Cu7 20.8(10) 4 4
Cu3 Cu6 Cu7 36.0(12) . 4
Cu7 Cu6 Cu7 157.4(19) 15_545 4
Cu7 Cu6 Cu7 140.9(15) 14_546 4
S2 Cu6 Cu7 105.3(15) . 4
S2 Cu6 Cu7 75.1(12) 2 4
Cu3 Cu6 Cu7 177.9(9) 15_545 4
Cu3 Cu6 Cu7 151.2(6) 14_546 4
Cu7 Cu6 Cu7 30.8(12) . 4
Cu3 Cu6 Cu4 25.6(4) 4 4
Cu3 Cu6 Cu4 68.1(17) . 4
Cu7 Cu6 Cu4 156.9(14) 15_545 4
Cu7 Cu6 Cu4 108.9(9) 14_546 4
S2 Cu6 Cu4 123.6(18) . 4
S2 Cu6 Cu4 56.7(11) 2 4
Cu3 Cu6 Cu4 146.0(10) 15_545 4
Cu3 Cu6 Cu4 122.8(7) 14_546 4
Cu7 Cu6 Cu4 59.2(11) . 4
Cu7 Cu6 Cu4 32.1(9) 4 4
Cu3 Cu6 Cu4 68.1(17) 4 .
Cu3 Cu6 Cu4 25.6(4) . .
Cu7 Cu6 Cu4 108.9(9) 15_545 .
Cu7 Cu6 Cu4 156.9(14) 14_546 .
S2 Cu6 Cu4 56.7(11) . .
S2 Cu6 Cu4 123.6(18) 2 .
Cu3 Cu6 Cu4 122.8(7) 15_545 .
Cu3 Cu6 Cu4 146.0(10) 14_546 .
Cu7 Cu6 Cu4 32.1(9) . .
Cu7 Cu6 Cu4 59.2(11) 4 .
Cu4 Cu6 Cu4 90.3(15) 4 .
Cu3 Cu7 Cu7 75.0(12) . 4
Cu3 Cu7 Cu4 65(2) . .
Cu7 Cu7 Cu4 133(3) 4 .
Cu3 Cu7 Cu6 132(2) . 14_556
Cu7 Cu7 Cu6 61.8(15) 4 14_556
Cu4 Cu7 Cu6 134.1(15) . 14_556
Cu3 Cu7 Cu3 45.1(15) . 4
Cu7 Cu7 Cu3 52.3(14) 4 4
Cu4 Cu7 Cu3 107(3) . 4
Cu6 Cu7 Cu3 111.0(19) 14_556 4
Cu3 Cu7 Cu3 152.7(12) . 15
Cu7 Cu7 Cu3 88.0(7) 4 15
Cu4 Cu7 Cu3 116.8(14) . 15
Cu6 Cu7 Cu3 26.2(13) 14_556 15
Cu3 Cu7 Cu3 135.2(17) 4 15
Cu3 Cu7 S2 99(2) . 13
Cu7 Cu7 S2 97(2) 4 13
Cu4 Cu7 S2 67.6(7) . 13
Cu6 Cu7 S2 67.6(8) 14_556 13
Cu3 Cu7 S2 134(2) 4 13
Cu3 Cu7 S2 61.2(11) 15 13
Cu3 Cu7 Cu6 21.3(8) . .
Cu7 Cu7 Cu6 74.6(6) 4 .
Cu4 Cu7 Cu6 77.0(19) . .
Cu6 Cu7 Cu6 136.4(16) 14_556 .
Cu3 Cu7 Cu6 29.6(9) 4 .
Cu3 Cu7 Cu6 162.6(12) 15 .
S2 Cu7 Cu6 120.5(19) 13 .
Cu3 Cu7 Cu4 70.9(12) . 4
Cu7 Cu7 Cu4 24.0(17) 4 4
Cu4 Cu7 Cu4 136(2) . 4
Cu6 Cu7 Cu4 77.1(15) 14_556 4
Cu3 Cu7 Cu4 33.9(7) 4 4
Cu3 Cu7 Cu4 101.6(14) 15 4
S2 Cu7 Cu4 120.5(15) 13 4
Cu6 Cu7 Cu4 61.9(7) . 4
Cu3 Cu7 Cu3 93(2) . 13
Cu7 Cu7 Cu3 153(3) 4 13
Cu4 Cu7 Cu3 28.1(5) . 13
Cu6 Cu7 Cu3 114.8(17) 14_556 13
Cu3 Cu7 Cu3 133(2) 4 13
Cu3 Cu7 Cu3 92.1(10) 15 13
S2 Cu7 Cu3 60.0(10) 13 13
Cu6 Cu7 Cu3 103.6(16) . 13
Cu4 Cu7 Cu3 164(2) 4 13
Cu3 Cu7 Cu3 132.8(12) . 14_556
Cu7 Cu7 Cu3 63.3(5) 4 14_556
Cu4 Cu7 Cu3 133.0(13) . 14_556
Cu6 Cu7 Cu3 1.5(11) 14_556 14_556
Cu3 Cu7 Cu3 112.5(13) 4 14_556
Cu3 Cu7 Cu3 24.8(8) 15 14_556
S2 Cu7 Cu3 66.7(8) 13 14_556
Cu6 Cu7 Cu3 137.8(8) . 14_556
Cu4 Cu7 Cu3 78.6(9) 4 14_556
Cu3 Cu7 Cu3 113.4(12) 13 14_556
Cu3 Cu7 Cu2 117.2(14) . .
Cu7 Cu7 Cu2 118(2) 4 .
Cu4 Cu7 Cu2 102.1(11) . .
Cu6 Cu7 Cu2 102(2) 14_556 .
Cu3 Cu7 Cu2 92.0(9) 4 .
Cu3 Cu7 Cu2 89.5(13) 15 .
S2 Cu7 Cu2 134(2) 13 .
Cu6 Cu7 Cu2 98.1(8) . .
Cu4 Cu7 Cu2 98.0(7) 4 .
Cu3 Cu7 Cu2 89.6(8) 13 .
Cu3 Cu7 Cu2 101.7(14) 14_556 .

loop_
_geom_bond_atom_site_label_1
_geom_bond_atom_site_label_2
_geom_bond_distance
_geom_bond_site_symmetry_2
Sr1 O1 2.637(4) 10_656
Sr1 O1 2.637(4) 2_554
Sr1 O1 2.656(4) 13
Sr1 O1 2.656(4) 5_545
Sr1 S1 3.0520(6) 13_545
Sr1 S1 3.0520(6) 13
Sr1 S1 3.0548(6) 2_554
Sr1 S1 3.0548(6) 2
Sr1 Mn2 3.3225(3) 5
Sr1 Mn2 3.3225(3) 5_545
Sr1 Mn2 3.3251(3) 2
Sr1 Mn2 3.3251(3) 2_554
Mn2 O1 2.006(6) 14_546
Mn2 O1 2.006(6) 6_454
Mn2 O1 2.015(6) 9
Mn2 O1 2.015(6) .
Mn2 S1 2.8342(15) 9
Mn2 S1 2.8342(15) .
Mn2 Sr1 3.3225(3) 13
Mn2 Sr1 3.3225(3) 5_445
Mn2 Sr1 3.3225(3) 5_455
Mn2 Sr1 3.3225(3) 13_545
Mn2 Sr1 3.3251(3) 10
Mn2 Sr1 3.3251(3) 2
S1 Cu2 2.243(8) 15_545
S1 Cu2 2.243(8) 13
S1 Cu5 2.280(7) .
S1 Cu5 2.280(7) 3
S1 Cu1 2.406(9) 16
S1 Cu1 2.406(9) 14_546
S1 Sr1 3.0520(6) 13_545
S1 Sr1 3.0520(6) 13
S1 Sr1 3.0548(6) 2_554
S1 Sr1 3.0548(6) 2
S2 Cu4 1.83(5) 3
S2 Cu4 1.83(5) .
S2 Cu6 1.83(5) 2_554
S2 Cu6 1.83(5) .
S2 Cu7 1.94(6) 15_545
S2 Cu7 1.94(6) 13
S2 Cu3 1.97(5) 3
S2 Cu3 1.97(5) .
S2 Cu3 2.26(3) 2_554
S2 Cu3 2.26(3) 4
S2 Cu7 2.30(4) 16
S2 Cu7 2.30(4) 14_546
S3 Cu4 2.10(3) 3
S3 Cu4 2.10(3) .
S3 Cu6 2.10(3) 2_554
S3 Cu6 2.10(3) .
S3 Cu7 2.24(3) 15_545
S3 Cu7 2.24(3) 13
S3 Cu1 2.253(17) 15_545
S3 Cu1 2.253(17) 13
S3 Cu3 2.25(3) 3
S3 Cu3 2.25(3) .
S3 Cu5 2.259(16) 15_545
S3 Cu5 2.259(16) 13
O1 Mn2 2.006(6) 6_455
O1 Sr1 2.637(4) 10_556
O1 Sr1 2.637(4) 2
O1 Sr1 2.656(4) 5_455
O1 Sr1 2.656(4) 13
Cu1 Cu2 0.448(16) 4
Cu1 Cu5 0.87(3) .
Cu1 Cu5 2.24(2) 16_556
Cu1 Cu5 2.25(2) 14_556
Cu1 S3 2.253(17) 13
Cu1 S3 2.280(16) 2
Cu1 Cu7 2.34(2) 4
Cu1 S1 2.406(9) 14_556
Cu1 S2 2.45(4) 13
Cu1 S2 2.48(4) 2
Cu1 Cu3 2.491(11) .
Cu1 Cu2 2.638(13) 13
Cu2 Cu1 0.448(16) 4
Cu2 Cu5 1.289(18) 4
Cu2 Cu5 1.923(15) 13
Cu2 Cu5 1.947(15) 15
Cu2 Cu7 2.164(19) .
Cu2 S1 2.243(8) 13
Cu2 S3 2.294(15) 14_556
Cu2 S2 2.47(4) 14_556
Cu2 Cu3 2.540(9) 4
Cu2 Cu2 2.62(2) 3_565
Cu3 Cu3 0.90(2) 4
Cu3 Cu7 1.03(3) .
Cu3 Cu6 1.06(3) .
Cu3 Cu4 1.148(12) .
Cu3 Cu7 1.26(2) 4
Cu3 Cu4 1.886(10) 4
Cu3 Cu7 1.92(3) 15_545
Cu3 Cu6 1.94(4) 14_556
Cu3 Cu7 1.991(19) 13
Cu3 Cu7 2.15(3) 14_546
Cu3 Cu5 2.220(12) .
Cu4 Cu7 1.09(3) .
Cu4 Cu7 1.09(3) 13
Cu4 Cu3 1.148(12) 13
Cu4 S2 1.83(5) 13
Cu4 Cu3 1.886(10) 16
Cu4 Cu3 1.886(10) 4
Cu4 Cu7 1.953(17) 16
Cu4 Cu7 1.953(17) 4
Cu4 Cu6 2.01(3) 13
Cu4 Cu6 2.01(3) .
Cu5 Cu2 1.289(18) 4
Cu5 Cu2 1.923(15) 13
Cu5 Cu2 1.947(15) 15_545
Cu5 Cu1 2.24(2) 16
Cu5 Cu1 2.25(2) 14_546
Cu5 S3 2.259(16) 13
Cu5 S3 2.299(15) 2
Cu5 S2 2.44(4) 13
Cu5 S2 2.48(4) 2
Cu6 Cu3 1.06(3) 4
Cu6 Cu7 1.10(4) 15_545
Cu6 Cu7 1.10(4) 14_546
Cu6 S2 1.83(5) 2
Cu6 Cu3 1.94(4) 15_545
Cu6 Cu3 1.94(4) 14_546
Cu6 Cu7 1.95(5) .
Cu6 Cu7 1.95(5) 4
Cu6 Cu4 2.01(3) 4
Cu7 Cu7 1.03(3) 4
Cu7 Cu6 1.10(4) 14_556
Cu7 Cu3 1.26(2) 4
Cu7 Cu3 1.92(3) 15
Cu7 S2 1.94(6) 13
Cu7 Cu4 1.953(17) 4
Cu7 Cu3 1.991(19) 13
Cu7 Cu3 2.15(3) 14_556
